data_2205864
loop_
_publ_author_name
'Wioleta Domanska'
'Jaroslaw Chojnacki'
'Jerzy Pikies'

_publ_section_title
<i>catena</i>-Poly[[(tetrahydrofuran-\k<i>O</i>)lithium(I)]-\m-1,1,3,3-tetraphenyltriphosphane-\k^2^<i>P</i>^1^,<i>P</i>^3^:\k<i>P</i>^2^]
_journal_issue 6
_journal_name_full 'Acta Crystallographica Section E'
_journal_page_first m1114
_journal_page_last m1116
_journal_paper_doi 10.1107/S1600536805014613
_journal_volume 61
_journal_year 2005
_chemical_formula_iupac '[Li (C24 H24 P3) (C4 H4 O)]'
_chemical_formula_moiety 'C28 H28 Li O P3'
_chemical_formula_sum 'C28 H28 Li O P3'
_chemical_formula_weight 480.35
_chemical_name_systematic
;
catena-Poly[[(tetrahydrofuran-\kO)lithium(I)]-\m-1,1,3,3-
tetraphenyltriphosphane-\k^2^P^1^,P^3^:\kP^2^]
;
_space_group_IT_number 14
_symmetry_cell_setting monoclinic
_symmetry_space_group_name_Hall '-P 2yn'
_symmetry_space_group_name_H-M 'P 1 21/n 1'
_atom_sites_solution_hydrogens geom
_atom_sites_solution_primary direct
_atom_sites_solution_secondary difmap
_cell_angle_alpha 90.000
_cell_angle_beta 94.735(3)
_cell_angle_gamma 90.000
_cell_formula_units_Z 4
_cell_length_a 11.332(5)
_cell_length_b 9.519(5)
_cell_length_c 23.514(8)
_cell_measurement_reflns_used 11491
_cell_measurement_temperature 120(2)
_cell_measurement_theta_max 25
_cell_measurement_theta_min 2
_cell_volume 2527.8(19)
_computing_cell_refinement 'CrysAlis RED (Oxford Diffraction, 2003)'
_computing_data_collection 'CrysAlis CCD (Oxford Diffraction, 2003)'
_computing_data_reduction 'CrysAlis RED'
_computing_molecular_graphics 'ORTEP-3 for Windows (Farrugia, 1997)'
_computing_publication_material SHELXL97
_computing_structure_refinement 'SHELXL97 (Sheldrick, 1997)'
_computing_structure_solution 'SHELXS97 (Sheldrick, 1997)'
_diffrn_ambient_temperature 120(2)
_diffrn_measured_fraction_theta_full 0.996
_diffrn_measured_fraction_theta_max 0.996
_diffrn_measurement_device_type 'Kuma KM-4, CCD Camera Sapphire 2, Oxford Diffraction'
_diffrn_measurement_method '\w (0.74\%, 612 frames)'
_diffrn_radiation_monochromator graphite
_diffrn_radiation_source 'fine-focus sealed tube'
_diffrn_radiation_type MoK\a
_diffrn_radiation_wavelength 0.71073
_diffrn_reflns_av_R_equivalents 0.0435
_diffrn_reflns_av_sigmaI/netI 0.0393
_diffrn_reflns_limit_h_max 15
_diffrn_reflns_limit_h_min -15
_diffrn_reflns_limit_k_max 13
_diffrn_reflns_limit_k_min -9
_diffrn_reflns_limit_l_max 33
_diffrn_reflns_limit_l_min -32
_diffrn_reflns_number 22768
_diffrn_reflns_theta_full 30.00
_diffrn_reflns_theta_max 30.00
_diffrn_reflns_theta_min 2.76
_exptl_absorpt_coefficient_mu 0.254
_exptl_absorpt_correction_type none
_exptl_crystal_colour orange
_exptl_crystal_density_diffrn 1.262
_exptl_crystal_density_method 'not measured'
_exptl_crystal_description plate
_exptl_crystal_F_000 1008
_exptl_crystal_size_max 0.31
_exptl_crystal_size_mid 0.27
_exptl_crystal_size_min 0.10
_refine_diff_density_max 0.536
_refine_diff_density_min -0.286
_refine_ls_extinction_method none
_refine_ls_goodness_of_fit_ref 1.144
_refine_ls_hydrogen_treatment constr
_refine_ls_matrix_type full
_refine_ls_number_parameters 298
_refine_ls_number_reflns 7335
_refine_ls_number_restraints 0
_refine_ls_restrained_S_all 1.144
_refine_ls_R_factor_all 0.0741
_refine_ls_R_factor_gt 0.0639
_refine_ls_shift/su_max 0.001
_refine_ls_shift/su_mean 0.000
_refine_ls_structure_factor_coef Fsqd
_refine_ls_weighting_details 'calc w = 1/[\s^2^(Fo^2^)+(0.0491P)^2^+2.4715P] where P = (Fo^2^+2Fc^2^)/3'
_refine_ls_weighting_scheme calc
_refine_ls_wR_factor_gt 0.1325
_refine_ls_wR_factor_ref 0.1386
_reflns_number_gt 6563
_reflns_number_total 7335
_reflns_threshold_expression I>2\s(I)
_cod_data_source_file br6191.cif
_cod_data_source_block I
_cod_original_sg_symbol_H-M 'P 21/n'
_cod_database_code 2205864

loop_
_symmetry_equiv_pos_as_xyz
'x, y, z'
'-x+1/2, y+1/2, -z+1/2'
'-x, -y, -z'
'x-1/2, -y-1/2, z-1/2'

loop_
_atom_site_label
_atom_site_fract_x
_atom_site_fract_y
_atom_site_fract_z
_atom_site_U_iso_or_equiv
_atom_site_adp_type
_atom_site_calc_flag
_atom_site_refinement_flags
_atom_site_occupancy
_atom_site_type_symbol
Li1 0.3550(3) 1.1896(4) 0.25179(16) 0.0248(7) Uani d . 1 Li
C1 0.48652(17) 0.9153(2) 0.14545(8) 0.0199(4) Uani d . 1 C
C2 0.5376(2) 1.0175(3) 0.11275(10) 0.0307(5) Uani d . 1 C
H2 0.5083 1.1110 0.1126 0.037 Uiso calc R 1 H
C3 0.6316(2) 0.9835(3) 0.08017(11) 0.0377(6) Uani d . 1 C
H3 0.6645 1.0536 0.0575 0.045 Uiso calc R 1 H
C4 0.6766(2) 0.8492(3) 0.08084(10) 0.0358(6) Uani d . 1 C
H4 0.7412 0.8269 0.0592 0.043 Uiso calc R 1 H
C5 0.6272(2) 0.7471(3) 0.11315(11) 0.0323(5) Uani d . 1 C
H5 0.6572 0.6540 0.1133 0.039 Uiso calc R 1 H
C6 0.53338(19) 0.7804(2) 0.14556(9) 0.0250(4) Uani d . 1 C
H6 0.5010 0.7096 0.1681 0.030 Uiso calc R 1 H
C7 0.23450(17) 0.9254(2) 0.13237(8) 0.0189(4) Uani d . 1 C
C8 0.24695(19) 0.8798(2) 0.07667(9) 0.0242(4) Uani d . 1 C
H8 0.3237 0.8630 0.0646 0.029 Uiso calc R 1 H
C9 0.1472(2) 0.8587(2) 0.03865(10) 0.0292(5) Uani d . 1 C
H9 0.1567 0.8271 0.0010 0.035 Uiso calc R 1 H
C10 0.0345(2) 0.8833(3) 0.05530(10) 0.0322(5) Uani d . 1 C
H10 -0.0330 0.8676 0.0294 0.039 Uiso calc R 1 H
C11 0.0213(2) 0.9312(3) 0.11018(11) 0.0320(5) Uani d . 1 C
H11 -0.0556 0.9499 0.1217 0.038 Uiso calc R 1 H
C12 0.12069(19) 0.9518(2) 0.14849(9) 0.0258(4) Uani d . 1 C
H12 0.1108 0.9842 0.1860 0.031 Uiso calc R 1 H
C13 0.51649(17) 0.9296(2) 0.36183(8) 0.0201(4) Uani d . 1 C
C14 0.5983(2) 0.8340(3) 0.34456(10) 0.0298(5) Uani d . 1 C
H14 0.5812 0.7820 0.3104 0.036 Uiso calc R 1 H
C15 0.7062(2) 0.8133(3) 0.37716(12) 0.0393(6) Uani d . 1 C
H15 0.7616 0.7472 0.3649 0.047 Uiso calc R 1 H
C16 0.7325(2) 0.8877(3) 0.42662(11) 0.0376(6) Uani d . 1 C
H16 0.8060 0.8737 0.4484 0.045 Uiso calc R 1 H
C17 0.6510(2) 0.9836(3) 0.44463(11) 0.0362(6) Uani d . 1 C
H17 0.6683 1.0344 0.4791 0.043 Uiso calc R 1 H
C18 0.5444(2) 1.0052(2) 0.41235(10) 0.0299(5) Uani d . 1 C
H18 0.4897 1.0721 0.4246 0.036 Uiso calc R 1 H
C19 0.27435(17) 0.9258(2) 0.37352(8) 0.0183(4) Uani d . 1 C
C20 0.19522(19) 1.0267(2) 0.39091(9) 0.0231(4) Uani d . 1 C
H20 0.1962 1.1188 0.3754 0.028 Uiso calc R 1 H
C21 0.1150(2) 0.9939(3) 0.43076(9) 0.0281(5) Uani d . 1 C
H21 0.0610 1.0632 0.4418 0.034 Uiso calc R 1 H
C22 0.1136(2) 0.8611(3) 0.45426(9) 0.0281(5) Uani d . 1 C
H22 0.0588 0.8389 0.4814 0.034 Uiso calc R 1 H
C23 0.1924(2) 0.7604(2) 0.43805(9) 0.0283(5) Uani d . 1 C
H23 0.1917 0.6689 0.4542 0.034 Uiso calc R 1 H
C24 0.27295(19) 0.7923(2) 0.39812(9) 0.0240(4) Uani d . 1 C
H24 0.3272 0.7228 0.3876 0.029 Uiso calc R 1 H
C25 0.5175(2) 1.4012(3) 0.21059(11) 0.0331(5) Uani d . 1 C
H25A 0.4475 1.4638 0.2088 0.040 Uiso calc R 1 H
H25B 0.5286 1.3670 0.1716 0.040 Uiso calc R 1 H
C26 0.6262(2) 1.4782(3) 0.23503(14) 0.0443(7) Uani d . 1 C
H26A 0.6043 1.5581 0.2590 0.053 Uiso calc R 1 H
H26B 0.6725 1.5142 0.2042 0.053 Uiso calc R 1 H
C27 0.6964(2) 1.3694(3) 0.27064(11) 0.0409(6) Uani d . 1 C
H27A 0.7720 1.3484 0.2541 0.049 Uiso calc R 1 H
H27B 0.7140 1.4032 0.3102 0.049 Uiso calc R 1 H
C28 0.6184(2) 1.2402(3) 0.26945(14) 0.0448(7) Uani d . 1 C
H28A 0.6482 1.1676 0.2441 0.054 Uiso calc R 1 H
H28B 0.6168 1.2003 0.3083 0.054 Uiso calc R 1 H
O1 0.50203(13) 1.28570(16) 0.24824(7) 0.0264(3) Uani d . 1 O
P1 0.35909(4) 0.96479(5) 0.18548(2) 0.01665(11) Uani d . 1 P
P2 0.37625(4) 0.97047(5) 0.31951(2) 0.01696(11) Uani d . 1 P
P3 0.34791(5) 0.81145(5) 0.25340(2) 0.01821(12) Uani d . 1 P

loop_
_atom_site_aniso_label
_atom_site_aniso_U_11
_atom_site_aniso_U_22
_atom_site_aniso_U_33
_atom_site_aniso_U_12
_atom_site_aniso_U_13
_atom_site_aniso_U_23
Li1 0.0206(16) 0.0259(18) 0.0281(19) 0.0023(14) 0.0032(14) -0.0008(15)
C1 0.0190(9) 0.0242(9) 0.0164(9) -0.0046(7) 0.0001(7) -0.0039(7)
C2 0.0319(12) 0.0304(11) 0.0304(11) -0.0045(9) 0.0074(9) 0.0039(9)
C3 0.0340(13) 0.0528(16) 0.0282(12) -0.0138(11) 0.0125(10) 0.0019(11)
C4 0.0226(11) 0.0595(17) 0.0260(11) -0.0083(10) 0.0065(8) -0.0150(11)
C5 0.0240(11) 0.0370(12) 0.0362(13) 0.0000(9) 0.0043(9) -0.0141(10)
C6 0.0222(10) 0.0260(10) 0.0273(10) -0.0032(8) 0.0053(8) -0.0037(8)
C7 0.0213(9) 0.0155(8) 0.0195(9) -0.0021(7) -0.0001(7) 0.0023(7)
C8 0.0248(10) 0.0262(10) 0.0214(10) 0.0009(8) 0.0003(8) 0.0001(8)
C9 0.0345(12) 0.0312(11) 0.0208(10) -0.0037(9) -0.0050(8) -0.0014(9)
C10 0.0282(11) 0.0365(12) 0.0300(12) -0.0081(9) -0.0101(9) 0.0086(10)
C11 0.0203(10) 0.0433(14) 0.0320(12) -0.0040(9) 0.0001(8) 0.0061(10)
C12 0.0237(10) 0.0315(11) 0.0225(10) -0.0021(8) 0.0030(8) 0.0023(8)
C13 0.0186(9) 0.0211(9) 0.0201(9) -0.0031(7) -0.0009(7) 0.0039(7)
C14 0.0258(11) 0.0393(13) 0.0241(10) 0.0046(9) 0.0016(8) -0.0005(9)
C15 0.0251(11) 0.0541(16) 0.0386(14) 0.0102(11) 0.0013(10) 0.0068(12)
C16 0.0240(11) 0.0528(16) 0.0345(13) -0.0045(10) -0.0079(9) 0.0151(12)
C17 0.0366(13) 0.0403(13) 0.0293(12) -0.0115(11) -0.0108(10) 0.0019(10)
C18 0.0297(11) 0.0292(11) 0.0295(11) -0.0022(9) -0.0060(9) -0.0048(9)
C19 0.0205(9) 0.0194(9) 0.0147(8) 0.0006(7) -0.0008(6) -0.0025(7)
C20 0.0269(10) 0.0232(9) 0.0189(9) 0.0064(8) 0.0005(7) -0.0016(8)
C21 0.0274(11) 0.0370(12) 0.0202(10) 0.0115(9) 0.0039(8) -0.0037(9)
C22 0.0262(10) 0.0416(13) 0.0170(9) -0.0012(9) 0.0050(8) -0.0023(9)
C23 0.0368(12) 0.0269(11) 0.0220(10) -0.0037(9) 0.0067(9) 0.0000(8)
C24 0.0285(10) 0.0210(9) 0.0232(10) 0.0017(8) 0.0072(8) -0.0012(8)
C25 0.0303(12) 0.0358(12) 0.0324(12) -0.0040(10) -0.0016(9) 0.0105(10)
C26 0.0352(14) 0.0353(14) 0.0612(18) -0.0094(11) -0.0026(12) 0.0043(13)
C27 0.0220(11) 0.0674(19) 0.0326(13) -0.0035(11) -0.0023(9) 0.0086(12)
C28 0.0286(13) 0.0414(15) 0.0625(19) 0.0076(11) -0.0073(12) 0.0152(13)
O1 0.0201(7) 0.0253(7) 0.0333(8) 0.0003(6) -0.0007(6) 0.0047(6)
P1 0.0180(2) 0.0166(2) 0.0154(2) -0.00157(17) 0.00164(16) -0.00037(17)
P2 0.0184(2) 0.0167(2) 0.0156(2) 0.00007(17) -0.00003(16) 0.00023(17)
P3 0.0221(2) 0.0174(2) 0.0151(2) -0.00195(18) 0.00120(17) 0.00009(18)

loop_
_atom_type_symbol
_atom_type_description
_atom_type_scat_dispersion_real
_atom_type_scat_dispersion_imag
_atom_type_scat_source
C C 0.0033 0.0016 'International Tables Vol C Tables 4.2.6.8 and 6.1.1.4'
H H 0.0000 0.0000 'International Tables Vol C Tables 4.2.6.8 and 6.1.1.4'
Li Li -0.0003 0.0001 'International Tables Vol C Tables 4.2.6.8 and 6.1.1.4'
O O 0.0106 0.0060 'International Tables Vol C Tables 4.2.6.8 and 6.1.1.4'
P P 0.1023 0.0942 'International Tables Vol C Tables 4.2.6.8 and 6.1.1.4'

loop_
_geom_angle_atom_site_label_1
_geom_angle_atom_site_label_2
_geom_angle_atom_site_label_3
_geom_angle_site_symmetry_1
_geom_angle_site_symmetry_3
_geom_angle
_geom_angle_publ_flag
O1 Li1 P3 . 2 124.24(18) yes
O1 Li1 P2 . . 111.77(17) yes
P3 Li1 P2 2 . 115.14(14) yes
O1 Li1 P1 . . 107.66(16) yes
P3 Li1 P1 2 . 113.30(14) yes
P2 Li1 P1 . . 73.14(11) yes
C6 C1 C2 . . 118.0(2) no
C6 C1 P1 . . 123.31(16) no
C2 C1 P1 . . 118.65(17) no
C1 C2 C3 . . 120.6(2) no
C1 C2 H2 . . 119.7 no
C3 C2 H2 . . 119.7 no
C4 C3 C2 . . 120.4(2) no
C4 C3 H3 . . 119.8 no
C2 C3 H3 . . 119.8 no
C3 C4 C5 . . 119.6(2) no
C3 C4 H4 . . 120.2 no
C5 C4 H4 . . 120.2 no
C4 C5 C6 . . 120.2(2) no
C4 C5 H5 . . 119.9 no
C6 C5 H5 . . 119.9 no
C1 C6 C5 . . 121.1(2) no
C1 C6 H6 . . 119.4 no
C5 C6 H6 . . 119.4 no
C12 C7 C8 . . 118.48(19) no
C12 C7 P1 . . 116.88(16) no
C8 C7 P1 . . 124.51(16) no
C9 C8 C7 . . 120.4(2) no
C9 C8 H8 . . 119.8 no
C7 C8 H8 . . 119.8 no
C10 C9 C8 . . 120.7(2) no
C10 C9 H9 . . 119.7 no
C8 C9 H9 . . 119.7 no
C9 C10 C11 . . 119.4(2) no
C9 C10 H10 . . 120.3 no
C11 C10 H10 . . 120.3 no
C10 C11 C12 . . 120.1(2) no
C10 C11 H11 . . 119.9 no
C12 C11 H11 . . 119.9 no
C7 C12 C11 . . 120.9(2) no
C7 C12 H12 . . 119.6 no
C11 C12 H12 . . 119.6 no
C14 C13 C18 . . 118.5(2) no
C14 C13 P2 . . 123.24(16) no
C18 C13 P2 . . 118.20(16) no
C13 C14 C15 . . 120.5(2) no
C13 C14 H14 . . 119.8 no
C15 C14 H14 . . 119.8 no
C16 C15 C14 . . 120.6(2) no
C16 C15 H15 . . 119.7 no
C14 C15 H15 . . 119.7 no
C15 C16 C17 . . 119.6(2) no
C15 C16 H16 . . 120.2 no
C17 C16 H16 . . 120.2 no
C18 C17 C16 . . 120.1(2) no
C18 C17 H17 . . 119.9 no
C16 C17 H17 . . 119.9 no
C17 C18 C13 . . 120.8(2) no
C17 C18 H18 . . 119.6 no
C13 C18 H18 . . 119.6 no
C24 C19 C20 . . 118.31(19) no
C24 C19 P2 . . 121.79(15) no
C20 C19 P2 . . 119.90(16) no
C21 C20 C19 . . 120.8(2) no
C21 C20 H20 . . 119.6 no
C19 C20 H20 . . 119.6 no
C22 C21 C20 . . 120.2(2) no
C22 C21 H21 . . 119.9 no
C20 C21 H21 . . 119.9 no
C21 C22 C23 . . 119.7(2) no
C21 C22 H22 . . 120.2 no
C23 C22 H22 . . 120.2 no
C22 C23 C24 . . 120.4(2) no
C22 C23 H23 . . 119.8 no
C24 C23 H23 . . 119.8 no
C23 C24 C19 . . 120.5(2) no
C23 C24 H24 . . 119.8 no
C19 C24 H24 . . 119.8 no
O1 C25 C26 . . 106.0(2) no
O1 C25 H25A . . 110.5 no
C26 C25 H25A . . 110.5 no
O1 C25 H25B . . 110.5 no
C26 C25 H25B . . 110.5 no
H25A C25 H25B . . 108.7 no
C25 C26 C27 . . 104.7(2) no
C25 C26 H26A . . 110.8 no
C27 C26 H26A . . 110.8 no
C25 C26 H26B . . 110.8 no
C27 C26 H26B . . 110.8 no
H26A C26 H26B . . 108.9 no
C28 C27 C26 . . 105.4(2) no
C28 C27 H27A . . 110.7 no
C26 C27 H27A . . 110.7 no
C28 C27 H27B . . 110.7 no
C26 C27 H27B . . 110.7 no
H27A C27 H27B . . 108.8 no
O1 C28 C27 . . 106.2(2) no
O1 C28 H28A . . 110.5 no
C27 C28 H28A . . 110.5 no
O1 C28 H28B . . 110.5 no
C27 C28 H28B . . 110.5 no
H28A C28 H28B . . 108.7 no
C25 O1 C28 . . 106.90(18) no
C25 O1 Li1 . . 123.15(18) no
C28 O1 Li1 . . 128.27(19) no
C7 P1 C1 . . 100.95(9) no
C7 P1 P3 . . 105.84(7) no
C1 P1 P3 . . 107.34(7) no
C7 P1 Li1 . . 120.85(10) no
C1 P1 Li1 . . 123.90(10) no
P3 P1 Li1 . . 96.02(9) no
C19 P2 C13 . . 98.11(9) no
C19 P2 P3 . . 105.60(7) no
C13 P2 P3 . . 107.98(7) no
C19 P2 Li1 . . 124.94(10) no
C13 P2 Li1 . . 121.78(10) no
P3 P2 Li1 . . 96.82(9) no
P2 P3 P1 . . 92.51(4) yes
P2 P3 Li1 . 2_545 115.28(9) no
P1 P3 Li1 . 2_545 111.98(9) no

loop_
_geom_bond_atom_site_label_1
_geom_bond_atom_site_label_2
_geom_bond_site_symmetry_2
_geom_bond_distance
_geom_bond_publ_flag
Li1 O1 . 1.909(4) yes
Li1 P3 2 2.569(4) yes
Li1 P2 . 2.623(4) yes
Li1 P1 . 2.650(4) yes
C1 C6 . 1.389(3) no
C1 C2 . 1.395(3) no
C1 P1 . 1.849(2) no
C2 C3 . 1.401(3) no
C2 H2 . 0.9500 no
C3 C4 . 1.376(4) no
C3 H3 . 0.9500 no
C4 C5 . 1.380(4) no
C4 H4 . 0.9500 no
C5 C6 . 1.395(3) no
C5 H5 . 0.9500 no
C6 H6 . 0.9500 no
C7 C12 . 1.397(3) no
C7 C8 . 1.398(3) no
C7 P1 . 1.845(2) no
C8 C9 . 1.397(3) no
C8 H8 . 0.9500 no
C9 C10 . 1.386(4) no
C9 H9 . 0.9500 no
C10 C11 . 1.388(4) no
C10 H10 . 0.9500 no
C11 C12 . 1.397(3) no
C11 H11 . 0.9500 no
C12 H12 . 0.9500 no
C13 C14 . 1.383(3) no
C13 C18 . 1.402(3) no
C13 P2 . 1.846(2) no
C14 C15 . 1.403(3) no
C14 H14 . 0.9500 no
C15 C16 . 1.373(4) no
C15 H15 . 0.9500 no
C16 C17 . 1.389(4) no
C16 H16 . 0.9500 no
C17 C18 . 1.388(3) no
C17 H17 . 0.9500 no
C18 H18 . 0.9500 no
C19 C24 . 1.396(3) no
C19 C20 . 1.398(3) no
C19 P2 . 1.835(2) no
C20 C21 . 1.394(3) no
C20 H20 . 0.9500 no
C21 C22 . 1.380(3) no
C21 H21 . 0.9500 no
C22 C23 . 1.385(3) no
C22 H22 . 0.9500 no
C23 C24 . 1.396(3) no
C23 H23 . 0.9500 no
C24 H24 . 0.9500 no
C25 O1 . 1.431(3) no
C25 C26 . 1.506(4) no
C25 H25A . 0.9900 no
C25 H25B . 0.9900 no
C26 C27 . 1.516(4) no
C26 H26A . 0.9900 no
C26 H26B . 0.9900 no
C27 C28 . 1.514(4) no
C27 H27A . 0.9900 no
C27 H27B . 0.9900 no
C28 O1 . 1.437(3) no
C28 H28A . 0.9900 no
C28 H28B . 0.9900 no
P1 P3 . 2.1751(10) yes
P2 P3 . 2.1745(10) yes
P3 Li1 2_545 2.569(4) no
